data_9010721
loop_
_publ_author_name
'Callegari, A.'
'Mazzi, F.'
'Tadini, C.'

_publ_section_title
;Modular aspects of the crystal structures of kurchatovite and
 clinokurchatovite Locality: Solongo, Siberia
;
_journal_name_full 'European Journal of Mineralogy'
_journal_page_first 277
_journal_page_last 282
_journal_paper_doi 10.1127/0935-1221/2003/0015-0277
_journal_volume 15
_journal_year 2003
_chemical_compound_source 'Solongo, Siberia'
_chemical_formula_sum 'B2 Ca Mg O5'
_chemical_name_mineral Kurchatovite
_space_group_IT_number 61
_symmetry_space_group_name_Hall '-P 2ac 2ab'
_symmetry_space_group_name_H-M 'P b c a'
_cell_angle_alpha 90
_cell_angle_beta 90
_cell_angle_gamma 90
_cell_length_a 36.34
_cell_length_b 11.135
_cell_length_c 5.499
_cell_formula_units_Z 24
_cell_volume 2225.148
_database_code_amcsd 0006973
_exptl_crystal_density_diffrn 2.973
_cod_original_formula_sum 'Ca Mg B2 O5'
_cod_database_code 9010721

loop_
_space_group_symop_operation_xyz
x,y,z
x,1/2-y,1/2+z
-x,1/2+y,1/2-z
1/2-x,1/2+y,z
1/2+x,1/2-y,-z
1/2+x,y,1/2-z
1/2-x,-y,1/2+z
-x,-y,-z

loop_
_atom_site_aniso_label
_atom_site_aniso_U_11
_atom_site_aniso_U_22
_atom_site_aniso_U_33
_atom_site_aniso_U_12
_atom_site_aniso_U_13
_atom_site_aniso_U_23
Ca1 0.00960 0.01200 0.01300 0.00070 0.00060 0.00040
Ca2 0.00880 0.01290 0.01380 0.00060 -0.00070 -0.00100
Ca3 0.00930 0.01200 0.01570 0.00070 -0.00040 -0.00100
Mg1 0.00870 0.01280 0.01000 -0.00040 0.00020 0.00030
Mg2 0.00870 0.01290 0.01020 -0.00020 0.00010 0.00010
Mg3 0.00890 0.01120 0.01030 -0.00030 0.00030 -0.00050
B1 0.01060 0.01030 0.01180 -0.00020 0.00020 0.00220
B2 0.01040 0.01180 0.00990 0.00120 -0.00030 -0.00110
B3 0.01040 0.01080 0.01040 0.00080 -0.00010 -0.00280
B4 0.00820 0.01100 0.01270 -0.00090 -0.00040 0.00010
B5 0.00990 0.01060 0.01110 -0.00150 0.00030 0.00060
B6 0.00970 0.00890 0.01100 -0.00060 0.00020 0.00030
O1 0.01190 0.01160 0.01040 -0.00070 -0.00120 -0.00020
O2 0.01020 0.01230 0.01180 -0.00120 0.00020 -0.00020
O3 0.01040 0.01260 0.01180 -0.00110 0.00040 0.00030
O4 0.01100 0.01310 0.01180 0.00160 -0.00060 0.00040
O5 0.01230 0.01380 0.01130 0.00150 -0.00130 -0.00040
O6 0.01180 0.01350 0.01180 0.00170 -0.00140 -0.00080
O7 0.00910 0.01930 0.01010 0.00020 0.00020 -0.00120
O8 0.00890 0.02050 0.00990 -0.00220 -0.00090 0.00170
O9 0.00780 0.01890 0.01090 -0.00050 -0.00020 0.00210
O10 0.00990 0.01480 0.01110 -0.00020 0.00070 -0.00080
O11 0.01070 0.01450 0.01060 0.00060 0.00090 -0.00090
O12 0.00880 0.01410 0.01230 0.00030 0.00050 -0.00190
O13 0.00760 0.01930 0.01540 0.00100 -0.00040 -0.00080
O14 0.00810 0.01780 0.01540 0.00110 0.00020 -0.00080
O15 0.00820 0.01570 0.01910 0.00110 -0.00050 -0.00230

loop_
_atom_site_label
_atom_site_fract_x
_atom_site_fract_y
_atom_site_fract_z
_atom_site_U_iso_or_equiv
Ca1 0.02961 0.87294 0.11592 0.01153
Ca2 0.13593 0.11800 0.68468 0.01178
Ca3 0.19752 0.88076 0.87266 0.01229
Mg1 0.07920 0.12820 0.13950 0.01051
Mg2 0.08800 0.87170 0.63530 0.01064
Mg3 0.24560 0.13090 -0.09410 0.01013
B1 0.05830 0.12440 0.62270 0.01089
B2 0.10840 0.88450 0.14190 0.01077
B3 0.22380 0.11640 0.40630 0.01051
B4 0.00380 0.11980 0.34880 0.01064
B5 0.16340 0.87700 0.40400 0.01051
B6 0.16970 0.12300 0.14290 0.00988
O1 0.07300 0.19810 0.79330 0.01127
O2 0.08930 0.80460 0.28170 0.01140
O3 0.24220 0.19580 0.26240 0.01153
O4 0.08010 0.05000 0.48820 0.01191
O5 0.09090 -0.04420 -0.02290 0.01241
O6 0.24190 0.04530 0.56760 0.01241
O7 0.01960 0.12730 0.58410 0.01279
O8 0.14680 0.89260 0.17100 0.01305
O9 0.18520 0.10900 0.37910 0.01254
O10 0.02320 0.08220 0.15220 0.01191
O11 0.14470 -0.09580 0.61030 0.01191
O12 0.18910 0.09060 -0.05780 0.01178
O13 0.03160 0.84150 0.66820 0.01406
O14 0.13510 0.16940 0.13070 0.01381
O15 0.19820 0.83280 0.40360 0.01431

loop_
_cod_related_entry_id
_cod_related_entry_database
_cod_related_entry_code
1 AMCSD 0006973
